data_4303846
loop_
_publ_author_name
'Liam P. Spencer'
'Ping Yang'
'Brian L. Scott'
'Enrique R. Batista'
'James M. Boncella'

_publ_section_title
;
Oxidative Addition to U(V)-U(V) Dimers: Facile Routes to Uranium(VI)
Bis(imido) Complexes
;
_journal_name_full 'Inorganic Chemistry'
_journal_page_first 11615
_journal_page_last 11623
_journal_paper_doi 10.1021/ic901581r
_journal_volume 48
_journal_year 2009
_chemical_formula_sum 'C39 H57 I N4 Se U'
_chemical_formula_weight 1025.78
_chemical_name_systematic
; 
 ? 
;
_space_group_IT_number 14
_symmetry_cell_setting monoclinic
_symmetry_space_group_name_Hall '-P 2yn'
_symmetry_space_group_name_H-M 'P 1 21/n 1'
_atom_sites_solution_hydrogens geom
_atom_sites_solution_primary direct
_atom_sites_solution_secondary difmap
_audit_creation_method SHELXL-97
_cell_angle_alpha 90.00
_cell_angle_beta 96.152(2)
_cell_angle_gamma 90.00
_cell_formula_units_Z 4
_cell_length_a 13.928(3)
_cell_length_b 14.961(3)
_cell_length_c 20.327(4)
_cell_measurement_temperature 120(1)
_cell_volume 4211.3(15)
_computing_cell_refinement 'SAINT+, v. 7.06 (Bruker AXS, 2001)'
_computing_data_collection 'APEX II, v. 1.08 (Bruker AXS, 2003)'
_computing_data_reduction 'SAINT+, v. 7.06 (Bruker AXS, 2001)'
_computing_molecular_graphics 'SHELXTL, v. 6.10, (Bruker AXS, 2000)'
_computing_publication_material 'SHELXTL, v. 6.10, (Bruker AXS, 2000)'
_computing_structure_refinement 'SHELXL-97 (Sheldrick, 1997)'
_computing_structure_solution 'SHELXS-97 (Sheldrick, 1990)'
_diffrn_ambient_temperature 120(1)
_diffrn_measured_fraction_theta_full 0.999
_diffrn_measured_fraction_theta_max 0.994
_diffrn_measurement_device_type 'Bruker D8 with APEXII CCD'
_diffrn_measurement_method '\w scans'
_diffrn_radiation_monochromator graphite
_diffrn_radiation_source 'fine-focus sealed tube'
_diffrn_radiation_type MoK\a
_diffrn_radiation_wavelength 0.71073
_diffrn_reflns_av_R_equivalents 0.0805
_diffrn_reflns_av_sigmaI/netI 0.0612
_diffrn_reflns_limit_h_max 16
_diffrn_reflns_limit_h_min -16
_diffrn_reflns_limit_k_max 17
_diffrn_reflns_limit_k_min -17
_diffrn_reflns_limit_l_max 24
_diffrn_reflns_limit_l_min -24
_diffrn_reflns_number 39036
_diffrn_reflns_theta_full 25.00
_diffrn_reflns_theta_max 25.17
_diffrn_reflns_theta_min 1.87
_diffrn_standards_decay_% 0
_diffrn_standards_interval_count 0
_diffrn_standards_interval_time 0
_diffrn_standards_number 0
_exptl_absorpt_coefficient_mu 5.481
_exptl_absorpt_correction_T_max 0.6682
_exptl_absorpt_correction_T_min 0.4070
_exptl_absorpt_correction_type multi-scan
_exptl_absorpt_process_details 'SADABS 2.03 (Sheldrick, 2001)'
_exptl_crystal_colour orange
_exptl_crystal_density_diffrn 1.618
_exptl_crystal_density_method 'not measured'
_exptl_crystal_description parallelepiped
_exptl_crystal_F_000 1992
_exptl_crystal_size_max 0.20
_exptl_crystal_size_mid 0.10
_exptl_crystal_size_min 0.08
_refine_diff_density_max 0.986
_refine_diff_density_min -1.454
_refine_diff_density_rms 0.141
_refine_ls_extinction_method none
_refine_ls_goodness_of_fit_ref 1.009
_refine_ls_hydrogen_treatment constr
_refine_ls_matrix_type full
_refine_ls_number_parameters 505
_refine_ls_number_reflns 7505
_refine_ls_number_restraints 231
_refine_ls_restrained_S_all 1.008
_refine_ls_R_factor_all 0.0709
_refine_ls_R_factor_gt 0.0464
_refine_ls_shift/su_max 0.003
_refine_ls_shift/su_mean 0.000
_refine_ls_structure_factor_coef Fsqd
_refine_ls_weighting_details 'calc w=1/[\s^2^(Fo^2^)+(0.0684P)^2^+0.0000P] where P=(Fo^2^+2Fc^2^)/3'
_refine_ls_weighting_scheme calc
_refine_ls_wR_factor_gt 0.1166
_refine_ls_wR_factor_ref 0.1252
_reflns_number_gt 5308
_reflns_number_total 7505
_reflns_threshold_expression >2sigma(I)
_cod_data_source_file ic901581r_si_002_3.cif
_cod_data_source_block apx659s
_cod_original_sg_symbol_H-M 'P 21/n'
_cod_database_code 4303846

loop_
_symmetry_equiv_pos_as_xyz
'x, y, z'
'-x+1/2, y+1/2, -z+1/2'
'-x, -y, -z'
'x-1/2, -y-1/2, z-1/2'

loop_
_atom_site_label
_atom_site_type_symbol
_atom_site_fract_x
_atom_site_fract_y
_atom_site_fract_z
_atom_site_U_iso_or_equiv
_atom_site_adp_type
_atom_site_occupancy
_atom_site_symmetry_multiplicity
_atom_site_calc_flag
_atom_site_refinement_flags
_atom_site_disorder_assembly
_atom_site_disorder_group
U1 U 0.82936(2) 0.17880(2) 0.123655(14) 0.04194(13) Uani 1 1 d . . .
I1 I 0.69188(5) 0.33599(4) 0.11125(3) 0.0607(2) Uani 1 1 d . A .
Se1 Se 0.89788(8) 0.15387(7) -0.00081(4) 0.0457(3) Uani 0.979(3) 1 d P A .
I2 I 0.843(2) 0.1272(18) -0.0232(13) 0.025(10) Uiso 0.021(3) 1 d P A 5
N1 N 0.7292(5) 0.0994(4) 0.1121(3) 0.0501(18) Uani 1 1 d . A .
N2 N 0.9348(5) 0.2502(6) 0.1403(3) 0.067(3) Uani 1 1 d . A .
N3 N 0.9028(12) 0.0297(11) 0.1705(8) 0.035(4) Uani 0.50 1 d PD A 1
N3' N 0.9348(11) 0.0654(12) 0.1822(8) 0.034(4) Uani 0.50 1 d PD A 2
N4 N 0.8265(5) 0.1597(5) 0.2473(3) 0.056(2) Uani 1 1 d . A .
C1 C 0.6403(8) 0.0400(6) 0.1070(5) 0.076(4) Uani 1 1 d D . .
C2 C 0.6148(8) 0.0314(9) 0.1773(5) 0.108(5) Uani 1 1 d D A .
C3 C 0.6496(15) -0.0426(10) 0.0678(8) 0.056(5) Uani 0.50 1 d PDU A 1
C4 C 0.5656(16) 0.1003(16) 0.0665(12) 0.152(18) Uani 0.50 1 d PDU A 1
C3' C 0.697(2) -0.0463(16) 0.122(2) 0.150(13) Uani 0.50 1 d PDU A 2
C4' C 0.5467(16) 0.0821(17) 0.0723(12) 0.072(8) Uani 0.50 1 d PDU A 2
C5 C 0.9979(17) 0.3489(17) 0.1308(11) 0.083(9) Uani 0.50 1 d PDU A 1
C6 C 0.9717(18) 0.3936(18) 0.0642(11) 0.098(9) Uani 0.50 1 d PDU A 1
C7 C 0.9829(19) 0.406(2) 0.1885(11) 0.111(10) Uani 0.50 1 d PDU A 1
C8 C 1.0991(13) 0.3124(13) 0.1330(12) 0.066(7) Uani 0.50 1 d PDU A 1
C5' C 1.0169(17) 0.2990(15) 0.1562(11) 0.080(8) Uani 0.50 1 d PDU A 2
C6' C 0.995(3) 0.369(3) 0.1006(17) 0.22(3) Uani 0.50 1 d PDU A 2
C7' C 1.020(2) 0.344(2) 0.2216(13) 0.134(13) Uani 0.50 1 d PDU A 2
C8' C 1.1105(19) 0.255(2) 0.1448(17) 0.132(13) Uani 0.50 1 d PDU A 2
C9 C 0.9416(16) -0.0310(12) 0.1328(10) 0.050(6) Uani 0.50 1 d PD A 1
C10 C 0.9968(16) -0.1038(12) 0.1551(11) 0.039(6) Uani 0.50 1 d PD A 1
C9' C 0.9795(14) 0.0118(13) 0.1428(9) 0.046(6) Uani 0.50 1 d PD A 2
C10' C 1.0262(19) -0.0630(16) 0.1674(13) 0.074(9) Uani 0.50 1 d PD A 2
C11 C 1.0153(6) -0.1065(7) 0.2273(4) 0.057(3) Uani 1 1 d . . .
C12 C 0.9686(5) -0.0468(6) 0.2680(4) 0.042(2) Uani 1 1 d . A .
C13 C 0.9221(6) 0.0275(6) 0.2414(4) 0.050(2) Uani 1 1 d . . .
C14 C 0.8707(5) 0.0909(6) 0.2819(3) 0.0391(19) Uani 1 1 d . A .
C15 C 0.8706(6) 0.0810(6) 0.3486(4) 0.048(2) Uani 1 1 d . . .
C16 C 0.8211(8) 0.1446(6) 0.3835(4) 0.058(3) Uani 1 1 d . A .
C17 C 0.7749(6) 0.2130(6) 0.3482(4) 0.050(2) Uani 1 1 d . . .
C18 C 0.7800(6) 0.2213(6) 0.2819(4) 0.053(2) Uani 1 1 d . A .
C19 C 1.0679(7) -0.1894(7) 0.2530(4) 0.058(3) Uani 1 1 d . A .
C20 C 1.1658(7) -0.1972(7) 0.2229(5) 0.070(3) Uani 1 1 d . . .
C21 C 1.0061(8) -0.2742(9) 0.2296(7) 0.099(4) Uani 1 1 d . . .
C22 C 1.0915(9) -0.1855(8) 0.3295(5) 0.085(4) Uani 1 1 d . . .
C23 C 0.7847(14) 0.1346(11) 0.4589(10) 0.048(6) Uani 0.50 1 d PDU A 1
C24 C 0.8631(14) 0.0706(15) 0.4889(12) 0.066(8) Uani 0.50 1 d PDU A 1
C25 C 0.6867(12) 0.0957(14) 0.4584(11) 0.073(7) Uani 0.50 1 d PDU A 1
C26 C 0.7940(15) 0.2262(11) 0.4925(9) 0.061(6) Uani 0.50 1 d PDU A 1
C23' C 0.8357(16) 0.1357(14) 0.4584(10) 0.041(5) Uani 0.50 1 d PU A 2
C24' C 0.9146(16) 0.0699(12) 0.4930(13) 0.059(7) Uani 0.50 1 d PDU A 2
C25' C 0.7403(16) 0.118(2) 0.4801(16) 0.113(12) Uani 0.50 1 d PDU A 2
C26' C 0.876(2) 0.2337(12) 0.4863(12) 0.109(9) Uani 0.50 1 d PDU A 2
C27 C 0.8002(12) 0.0790(10) -0.0530(10) 0.038(7) Uani 0.50 1 d PGU A 1
C28 C 0.8197(10) -0.0095(10) -0.0676(8) 0.052(5) Uani 0.50 1 d PGU A 1
C29 C 0.7524(13) -0.0592(10) -0.1078(10) 0.081(9) Uani 0.50 1 d PGU A 1
C30 C 0.6656(12) -0.0204(14) -0.1333(10) 0.102(12) Uani 0.50 1 d PGU A 1
C31 C 0.6462(11) 0.0681(14) -0.1186(9) 0.073(8) Uani 0.50 1 d PGU A 1
C32 C 0.7134(14) 0.1178(10) -0.0785(11) 0.062(9) Uani 0.50 1 d PGU A 1
C27' C 0.8230(16) 0.0687(12) -0.0401(11) 0.048(8) Uani 0.50 1 d PGU A 2
C28' C 0.8470(14) -0.0207(14) -0.0295(9) 0.071(7) Uani 0.50 1 d PGU A 2
C29' C 0.7929(18) -0.0870(10) -0.0641(11) 0.120(12) Uani 0.50 1 d PGU A 2
C30' C 0.7147(18) -0.0638(16) -0.1092(12) 0.125(17) Uani 0.50 1 d PGU A 2
C31' C 0.6907(15) 0.0256(19) -0.1197(12) 0.17(2) Uani 0.50 1 d PGU A 2
C32' C 0.7448(18) 0.0919(12) -0.0852(13) 0.058(7) Uani 0.50 1 d PGU A 2

loop_
_atom_site_aniso_label
_atom_site_aniso_U_11
_atom_site_aniso_U_22
_atom_site_aniso_U_33
_atom_site_aniso_U_23
_atom_site_aniso_U_13
_atom_site_aniso_U_12
U1 0.0428(2) 0.0597(2) 0.02430(17) 0.00625(14) 0.00823(12) 0.01859(16)
I1 0.0799(5) 0.0521(4) 0.0537(4) 0.0138(3) 0.0231(3) 0.0244(3)
Se1 0.0466(7) 0.0633(6) 0.0288(5) -0.0031(4) 0.0115(4) 0.0013(5)
N1 0.067(5) 0.044(4) 0.044(4) -0.003(3) 0.025(4) 0.002(4)
N2 0.039(4) 0.116(7) 0.046(5) -0.039(5) 0.007(4) -0.013(5)
N3 0.051(11) 0.041(11) 0.014(8) -0.001(7) 0.003(8) -0.005(7)
N3' 0.027(9) 0.054(12) 0.020(8) -0.004(8) -0.006(7) 0.023(8)
N4 0.036(4) 0.094(6) 0.039(4) 0.016(4) 0.013(3) 0.026(4)
C1 0.106(9) 0.030(5) 0.106(9) -0.001(5) 0.076(7) -0.015(5)
C2 0.088(8) 0.177(14) 0.066(7) 0.032(8) 0.042(7) -0.031(9)
C3 0.092(15) 0.039(10) 0.044(10) -0.021(8) 0.036(10) -0.023(10)
C4 0.10(2) 0.21(3) 0.14(3) 0.07(2) -0.006(17) -0.14(2)
C3' 0.14(3) 0.11(2) 0.21(3) 0.00(2) 0.08(2) -0.04(2)
C4' 0.070(11) 0.074(11) 0.069(11) -0.003(8) -0.007(8) -0.010(9)
C5 0.064(15) 0.057(17) 0.13(2) -0.031(16) 0.014(15) -0.009(14)
C6 0.073(16) 0.087(19) 0.14(2) 0.039(17) 0.017(16) -0.041(14)
C7 0.10(2) 0.14(3) 0.10(2) -0.056(18) 0.041(17) -0.009(18)
C8 0.048(12) 0.055(13) 0.102(17) 0.022(13) 0.039(12) 0.004(11)
C5' 0.073(15) 0.079(17) 0.087(16) -0.027(13) 0.009(13) -0.004(13)
C6' 0.19(4) 0.15(3) 0.30(5) 0.08(4) -0.04(4) -0.12(3)
C7' 0.14(3) 0.17(3) 0.10(2) -0.06(2) 0.04(2) -0.07(2)
C8' 0.075(19) 0.15(3) 0.17(3) -0.05(3) 0.021(19) -0.02(2)
C9 0.070(16) 0.041(13) 0.040(11) -0.012(10) 0.020(11) 0.018(11)
C10 0.049(13) 0.039(12) 0.027(11) 0.014(9) -0.002(8) 0.008(9)
C9' 0.044(12) 0.055(14) 0.045(12) 0.029(11) 0.032(10) 0.048(11)
C10' 0.071(18) 0.11(2) 0.049(15) 0.000(16) 0.048(14) 0.034(17)
C11 0.048(5) 0.085(7) 0.040(5) 0.024(5) 0.015(4) 0.025(5)
C12 0.029(4) 0.063(6) 0.036(4) 0.017(4) 0.004(3) 0.009(4)
C13 0.042(5) 0.081(7) 0.031(4) 0.021(4) 0.019(4) 0.022(5)
C14 0.022(4) 0.072(6) 0.023(4) 0.009(4) 0.004(3) -0.004(4)
C15 0.073(6) 0.046(5) 0.026(4) -0.004(4) 0.010(4) -0.019(5)
C16 0.096(8) 0.044(5) 0.031(5) 0.009(4) -0.001(5) -0.021(5)
C17 0.057(6) 0.074(6) 0.020(4) -0.006(4) 0.007(4) -0.004(5)
C18 0.044(5) 0.072(6) 0.042(5) -0.010(5) 0.007(4) 0.013(5)
C19 0.050(5) 0.079(7) 0.046(5) 0.026(5) 0.013(4) 0.017(5)
C20 0.045(6) 0.084(8) 0.085(8) 0.025(6) 0.023(5) 0.024(5)
C21 0.069(8) 0.089(9) 0.135(12) 0.023(8) -0.012(7) -0.027(7)
C22 0.103(9) 0.111(9) 0.043(6) 0.030(6) 0.013(6) 0.054(7)
C23 0.045(13) 0.047(11) 0.056(13) -0.010(9) 0.021(12) 0.013(11)
C24 0.080(16) 0.092(16) 0.022(10) 0.022(10) -0.017(13) 0.005(14)
C25 0.066(14) 0.090(15) 0.069(14) 0.022(11) 0.027(11) -0.039(12)
C26 0.091(14) 0.061(12) 0.034(10) -0.018(9) 0.022(10) -0.006(11)
C23' 0.061(10) 0.040(8) 0.026(7) -0.010(6) 0.026(8) 0.005(8)
C24' 0.097(17) 0.033(10) 0.038(11) 0.015(8) -0.037(14) 0.014(11)
C25' 0.072(18) 0.15(2) 0.13(2) -0.011(18) 0.082(17) -0.003(16)
C26' 0.21(2) 0.051(13) 0.058(14) -0.009(11) -0.044(16) 0.017(16)
C27 0.051(16) 0.036(12) 0.024(11) -0.007(10) -0.009(10) 0.003(11)
C28 0.047(11) 0.052(13) 0.057(13) -0.022(11) 0.004(10) 0.009(10)
C29 0.085(19) 0.078(18) 0.09(2) -0.033(16) 0.056(17) -0.034(16)
C30 0.10(2) 0.15(3) 0.059(16) -0.058(18) 0.009(15) 0.005(19)
C31 0.058(14) 0.13(2) 0.031(11) 0.007(12) -0.019(10) -0.035(13)
C32 0.068(17) 0.082(18) 0.032(13) 0.023(12) -0.008(11) -0.002(13)
C27' 0.025(11) 0.066(19) 0.053(16) 0.031(13) 0.012(10) 0.010(11)
C28' 0.086(17) 0.062(15) 0.070(16) -0.001(13) 0.028(13) -0.017(13)
C29' 0.19(3) 0.09(2) 0.10(2) -0.012(17) 0.12(2) 0.02(2)
C30' 0.13(3) 0.16(3) 0.10(2) -0.08(2) 0.10(2) -0.12(2)
C31' 0.14(3) 0.27(4) 0.11(3) -0.01(3) 0.03(3) -0.05(4)
C32' 0.061(17) 0.065(15) 0.045(14) -0.004(12) 0.000(14) -0.023(14)

loop_
_atom_type_symbol
_atom_type_description
_atom_type_scat_dispersion_real
_atom_type_scat_dispersion_imag
_atom_type_scat_source
C C 0.0033 0.0016 'International Tables Vol C Tables 4.2.6.8 and 6.1.1.4'
H H 0.0000 0.0000 'International Tables Vol C Tables 4.2.6.8 and 6.1.1.4'
N N 0.0061 0.0033 'International Tables Vol C Tables 4.2.6.8 and 6.1.1.4'
Se Se -0.0929 2.2259 'International Tables Vol C Tables 4.2.6.8 and 6.1.1.4'
I I -0.4742 1.8119 'International Tables Vol C Tables 4.2.6.8 and 6.1.1.4'
U U -9.6767 9.6646 'International Tables Vol C Tables 4.2.6.8 and 6.1.1.4'

loop_
_geom_angle_atom_site_label_1
_geom_angle_atom_site_label_2
_geom_angle_atom_site_label_3
_geom_angle
_geom_angle_site_symmetry_1
_geom_angle_site_symmetry_3
_geom_angle_publ_flag
N2 U1 N1 174.7(4) . . ?
N2 U1 N3' 83.5(5) . . ?
N1 U1 N3' 91.3(5) . . ?
N2 U1 N4 88.9(3) . . ?
N1 U1 N4 87.8(3) . . ?
N3' U1 N4 61.0(4) . . ?
N2 U1 N3 99.1(4) . . ?
N1 U1 N3 75.8(4) . . ?
N3' U1 N3 16.1(4) . . ?
N4 U1 N3 65.5(4) . . ?
N2 U1 Se1 84.3(2) . . ?
N1 U1 Se1 97.2(2) . . ?
N3' U1 Se1 95.8(4) . . ?
N4 U1 Se1 156.46(15) . . ?
N3 U1 Se1 93.3(3) . . ?
N2 U1 I1 92.9(3) . . ?
N1 U1 I1 91.5(2) . . ?
N3' U1 I1 156.1(3) . . ?
N4 U1 I1 95.35(16) . . ?
N3 U1 I1 157.0(4) . . ?
Se1 U1 I1 107.44(2) . . ?
N2 U1 I2 101.0(6) . . ?
N1 U1 I2 80.8(6) . . ?
N3' U1 I2 101.4(6) . . ?
N4 U1 I2 159.0(5) . . ?
N3 U1 I2 94.4(6) . . ?
Se1 U1 I2 17.2(6) . . ?
I1 U1 I2 102.5(5) . . ?
I2 Se1 C27' 21.2(17) . . ?
I2 Se1 C27 11.3(15) . . ?
C27' Se1 C27 11.2(10) . . ?
I2 Se1 U1 99.1(14) . . ?
C27' Se1 U1 105.0(7) . . ?
C27 Se1 U1 106.0(6) . . ?
Se1 I2 U1 63.7(14) . . ?
C1 N1 U1 173.9(5) . . ?
C5' N2 C5 32.1(11) . . ?
C5' N2 U1 175.5(12) . . ?
C5 N2 U1 152.4(9) . . ?
C9 N3 C13 120.9(17) . . ?
C9 N3 U1 122.8(13) . . ?
C13 N3 U1 114.4(9) . . ?
C9' N3' C13 113.2(15) . . ?
C9' N3' U1 114.6(12) . . ?
C13 N3' U1 126.0(9) . . ?
C14 N4 C18 117.4(7) . . ?
C14 N4 U1 123.0(5) . . ?
C18 N4 U1 119.5(6) . . ?
C3 C1 C2 118.6(9) . . ?
C3 C1 N1 114.0(9) . . ?
C2 C1 N1 105.0(8) . . ?
C3 C1 C3' 48.3(15) . . ?
C2 C1 C3' 84.4(16) . . ?
N1 C1 C3' 94.7(13) . . ?
C3 C1 C4 107.0(12) . . ?
C2 C1 C4 109.8(11) . . ?
N1 C1 C4 101.1(11) . . ?
C3' C1 C4 154.9(19) . . ?
C3 C1 C4' 102.2(15) . . ?
C2 C1 C4' 101.2(13) . . ?
N1 C1 C4' 115.7(13) . . ?
C3' C1 C4' 145.9(19) . . ?
C4 C1 C4' 15.0(16) . . ?
C7 C5 C8 113.3(16) . . ?
C7 C5 C6 114.1(17) . . ?
C8 C5 C6 108.6(15) . . ?
C7 C5 N2 106.8(18) . . ?
C8 C5 N2 99.8(15) . . ?
C6 C5 N2 113.4(18) . . ?
N2 C5' C7' 113.2(18) . . ?
N2 C5' C8' 116.5(18) . . ?
C7' C5' C8' 113.4(17) . . ?
N2 C5' C6' 95(2) . . ?
C7' C5' C6' 109.2(17) . . ?
C8' C5' C6' 107.2(16) . . ?
N3 C9 C10 126(2) . . ?
C9 C10 C11 112.5(18) . . ?
N3' C9' C10' 120.6(18) . . ?
C9' C10' C11 127.5(18) . . ?
C10' C11 C12 108.2(11) . . ?
C10' C11 C10 30.7(12) . . ?
C12 C11 C10 121.6(10) . . ?
C10' C11 C19 126.1(11) . . ?
C12 C11 C19 123.5(7) . . ?
C10 C11 C19 113.5(10) . . ?
C13 C12 C11 120.5(7) . . ?
N3' C13 C12 126.0(9) . . ?
N3' C13 N3 29.6(7) . . ?
C12 C13 N3 116.4(10) . . ?
N3' C13 C14 109.9(9) . . ?
C12 C13 C14 122.3(7) . . ?
N3 C13 C14 119.3(9) . . ?
N4 C14 C15 123.3(8) . . ?
N4 C14 C13 114.5(6) . . ?
C15 C14 C13 122.2(7) . . ?
C14 C15 C16 118.7(8) . . ?
C17 C16 C15 117.9(8) . . ?
C17 C16 C23' 126.5(11) . . ?
C15 C16 C23' 115.2(11) . . ?
C17 C16 C23 112.1(10) . . ?
C15 C16 C23 127.9(9) . . ?
C23' C16 C23 25.2(8) . . ?
C18 C17 C16 121.0(8) . . ?
N4 C18 C17 121.7(8) . . ?
C11 C19 C22 111.0(8) . . ?
C11 C19 C20 109.8(7) . . ?
C22 C19 C20 107.2(8) . . ?
C11 C19 C21 109.1(8) . . ?
C22 C19 C21 112.5(9) . . ?
C20 C19 C21 107.1(9) . . ?
C25 C23 C24 112.0(15) . . ?
C25 C23 C26 112.9(14) . . ?
C24 C23 C26 111.2(14) . . ?
C25 C23 C16 113.4(14) . . ?
C24 C23 C16 98.5(15) . . ?
C26 C23 C16 108.0(13) . . ?
C25' C23' C16 107(2) . . ?
C25' C23' C24' 111.2(18) . . ?
C16 C23' C24' 120.8(16) . . ?
C25' C23' C26' 109.9(17) . . ?
C16 C23' C26' 105.8(15) . . ?
C24' C23' C26' 101.9(16) . . ?
C28 C27 C32 120.0 . . ?
C28 C27 Se1 121.0(9) . . ?
C32 C27 Se1 118.9(9) . . ?
C29 C28 C27 120.0 . . ?
C28 C29 C30 120.0 . . ?
C29 C30 C31 120.0 . . ?
C32 C31 C30 120.0 . . ?
C31 C32 C27 120.0 . . ?
C28' C27' C32' 120.0 . . ?
C28' C27' Se1 120.0(14) . . ?
C32' C27' Se1 119.8(14) . . ?
C27' C28' C29' 120.0 . . ?
C30' C29' C28' 120.0 . . ?
C31' C30' C29' 120.0 . . ?
C30' C31' C32' 120.0 . . ?
C31' C32' C27' 120.0 . . ?

loop_
_geom_bond_atom_site_label_1
_geom_bond_atom_site_label_2
_geom_bond_distance
_geom_bond_site_symmetry_2
_geom_bond_publ_flag
U1 N2 1.819(7) . ?
U1 N1 1.828(7) . ?
U1 N3' 2.465(17) . ?
U1 N4 2.535(7) . ?
U1 N3 2.592(18) . ?
U1 Se1 2.8229(10) . ?
U1 I1 3.0261(8) . ?
U1 I2 3.11(3) . ?
Se1 I2 0.93(3) . ?
Se1 C27' 1.780(17) . ?
Se1 C27 1.981(13) . ?
N1 C1 1.519(11) . ?
N2 C5' 1.37(2) . ?
N2 C5 1.74(3) . ?
N3 C9 1.340(16) . ?
N3 C13 1.437(18) . ?
N3' C9' 1.334(16) . ?
N3' C13 1.360(19) . ?
N4 C14 1.356(10) . ?
N4 C18 1.364(10) . ?
C1 C3 1.484(13) . ?
C1 C2 1.515(11) . ?
C1 C3' 1.529(18) . ?
C1 C4 1.546(15) . ?
C1 C4' 1.548(16) . ?
C5 C7 1.485(17) . ?
C5 C8 1.509(18) . ?
C5 C6 1.519(19) . ?
C5' C7' 1.486(17) . ?
C5' C8' 1.503(18) . ?
C5' C6' 1.553(18) . ?
C9 C10 1.380(17) . ?
C10 C11 1.46(2) . ?
C9' C10' 1.362(18) . ?
C10' C11 1.40(2) . ?
C11 C12 1.420(11) . ?
C11 C19 1.506(12) . ?
C12 C13 1.369(11) . ?
C13 C14 1.489(11) . ?
C14 C15 1.364(10) . ?
C15 C16 1.410(12) . ?
C16 C17 1.371(12) . ?
C16 C23' 1.52(2) . ?
C16 C23 1.67(2) . ?
C17 C18 1.363(11) . ?
C19 C22 1.554(13) . ?
C19 C20 1.556(12) . ?
C19 C21 1.578(15) . ?
C23 C25 1.483(16) . ?
C23 C24 1.529(16) . ?
C23 C26 1.530(16) . ?
C23' C25' 1.47(3) . ?
C23' C24' 1.58(3) . ?
C23' C26' 1.65(3) . ?
C27 C28 1.3900 . ?
C27 C32 1.3900 . ?
C28 C29 1.3900 . ?
C29 C30 1.3900 . ?
C30 C31 1.3900 . ?
C31 C32 1.3900 . ?
C27' C28' 1.3900 . ?
C27' C32' 1.3900 . ?
C28' C29' 1.3900 . ?
C29' C30' 1.3900 . ?
C30' C31' 1.3900 . ?
C31' C32' 1.3900 . ?
